data_7222124
loop_
_publ_author_name
'Feng, Xun'
'Li, Rongfang'
'Wang, Liya'
'Ng, Seik Weng'
'Qin, Guozhan'
'Ma, Lufang'

_publ_section_title
;
 A series of homonuclear lanthanide coordination polymers based on a
 fluorescent conjugated ligand: syntheses, luminescence and sensor for
 pollutant chromate anion
;
_journal_issue 41
_journal_name_full CrystEngComm
_journal_page_first 7878
_journal_paper_doi 10.1039/C5CE01454A
_journal_volume 17
_journal_year 2015
_chemical_formula_sum 'C21 H7 N O8 Tb'
_chemical_formula_weight 560.20
_chemical_name_systematic
;

 ?

;
_space_group_IT_number 15
_symmetry_cell_setting monoclinic
_symmetry_space_group_name_Hall '-C 2yc'
_symmetry_space_group_name_H-M 'C 1 2/c 1'
_atom_sites_solution_hydrogens geom
_atom_sites_solution_primary direct
_atom_sites_solution_secondary difmap
_audit_creation_method SHELXL-97
_audit_update_record
;
2015-07-13 deposited with the CCDC.
2015-09-11 downloaded from the CCDC.
;
_cell_angle_alpha 90.00
_cell_angle_beta 113.41(3)
_cell_angle_gamma 90.00
_cell_formula_units_Z 4
_cell_length_a 17.72(4)
_cell_length_b 12.11(2)
_cell_length_c 9.324(19)
_cell_measurement_reflns_used 231
_cell_measurement_temperature 296(2)
_cell_measurement_theta_max 18.43
_cell_measurement_theta_min 2.51
_cell_volume 1836(6)
_computing_cell_refinement 'Bruker SMART'
_computing_data_collection 'Bruker SMART'
_computing_data_reduction 'Bruker SAINT'
_computing_molecular_graphics 'Bruker SHELXTL'
_computing_publication_material 'Bruker SHELXTL'
_computing_structure_refinement 'SHELXL-97 (Sheldrick, 1997)'
_computing_structure_solution 'SHELXS-97 (Sheldrick, 1990)'
_diffrn_ambient_temperature 296(2)
_diffrn_measured_fraction_theta_full 0.974
_diffrn_measured_fraction_theta_max 0.974
_diffrn_measurement_device_type 'CCD area detector'
_diffrn_measurement_method 'phi and omega scans'
_diffrn_radiation_monochromator graphite
_diffrn_radiation_source 'fine-focus sealed tube'
_diffrn_radiation_type MoK\a
_diffrn_radiation_wavelength 0.71073
_diffrn_reflns_av_R_equivalents 0.1187
_diffrn_reflns_av_sigmaI/netI 0.2015
_diffrn_reflns_limit_h_max 21
_diffrn_reflns_limit_h_min -21
_diffrn_reflns_limit_k_max 10
_diffrn_reflns_limit_k_min -14
_diffrn_reflns_limit_l_max 10
_diffrn_reflns_limit_l_min -11
_diffrn_reflns_number 3737
_diffrn_reflns_theta_full 25.48
_diffrn_reflns_theta_max 25.48
_diffrn_reflns_theta_min 2.51
_diffrn_standards_decay_% 0
_diffrn_standards_interval_count 0
_diffrn_standards_interval_time 0
_diffrn_standards_number 0
_exptl_absorpt_coefficient_mu 3.905
_exptl_absorpt_correction_T_max 0.6733
_exptl_absorpt_correction_T_min 0.4670
_exptl_absorpt_correction_type multi-scan
_exptl_absorpt_process_details sadabs
_exptl_crystal_colour colourless
_exptl_crystal_density_diffrn 2.027
_exptl_crystal_density_method 'not measured'
_exptl_crystal_description block
_exptl_crystal_F_000 1076
_exptl_crystal_size_max 0.23
_exptl_crystal_size_mid 0.15
_exptl_crystal_size_min 0.11
_refine_diff_density_max 1.492
_refine_diff_density_min -2.169
_refine_diff_density_rms 0.282
_refine_ls_extinction_method none
_refine_ls_goodness_of_fit_ref 1.017
_refine_ls_hydrogen_treatment constr
_refine_ls_matrix_type full
_refine_ls_number_parameters 141
_refine_ls_number_reflns 1653
_refine_ls_number_restraints 38
_refine_ls_restrained_S_all 1.009
_refine_ls_R_factor_all 0.1249
_refine_ls_R_factor_gt 0.0812
_refine_ls_shift/su_max 0.000
_refine_ls_shift/su_mean 0.000
_refine_ls_structure_factor_coef Fsqd
_refine_ls_weighting_details 'calc w=1/[\s^2^(Fo^2^)+(0.0000P)^2^+0.0000P] where P=(Fo^2^+2Fc^2^)/3'
_refine_ls_weighting_scheme calc
_refine_ls_wR_factor_gt 0.1582
_refine_ls_wR_factor_ref 0.1752
_reflns_number_gt 1064
_reflns_number_total 1653
_reflns_threshold_expression >2sigma(I)
_cod_data_source_file c5ce01454a2.cif
_cod_data_source_block bbb
_cod_depositor_comments
;
The following automatic conversions were performed:

'_symmetry_cell_setting' value 'Monoclinic' changed to 'monoclinic'
according to
/usr/data/users/saulius/crontab/automatic-downloads/rss-feeds/RSC/lib/dictionaries/cif_core.dic
dictionary named 'cif_core.dic' version 2.4.2 from 2011-04-26.

Automatic conversion script
Id: cif_fix_values 3271 2015-04-21 07:52:19Z andrius 

 Adding full bibliography for 7222120--7222125.cif.
;
_cod_original_sg_symbol_H-M C2/c
_cod_database_code 7222124

loop_
_symmetry_equiv_pos_as_xyz
'x, y, z'
'-x, y, -z+1/2'
'x+1/2, y+1/2, z'
'-x+1/2, y+1/2, -z+1/2'
'-x, -y, -z'
'x, -y, z-1/2'
'-x+1/2, -y+1/2, -z'
'x+1/2, -y+1/2, z-1/2'

loop_
_atom_site_label
_atom_site_type_symbol
_atom_site_fract_x
_atom_site_fract_y
_atom_site_fract_z
_atom_site_U_iso_or_equiv
_atom_site_adp_type
_atom_site_occupancy
_atom_site_symmetry_multiplicity
_atom_site_calc_flag
_atom_site_refinement_flags
_atom_site_disorder_group
C11 C 0.5376(8) 0.5421(13) 0.3181(18) 0.043(4) Uani 0.50 1 d P 1
H11 H 0.5612 0.4756 0.3640 0.052 Uiso 0.50 1 calc PR 1
N1 N 0.5376(8) 0.5421(13) 0.3181(18) 0.043(4) Uani 0.50 1 d P 2
Tb1 Tb 0.5000 0.86785(10) 0.7500 0.0288(4) Uani 1 2 d S .
O1 O 0.5421(6) 0.7093(10) 0.6345(14) 0.055(3) Uani 1 1 d . .
O2 O 0.6385(9) 0.8031(15) 0.792(2) 0.116(7) Uani 1 1 d . .
O3 O 0.9151(6) 0.6201(9) 0.9826(13) 0.043(3) Uani 1 1 d . .
O4 O 0.9424(7) 0.5171(10) 0.8171(13) 0.052(3) Uani 1 1 d . .
C1 C 0.6568(9) 0.6229(14) 0.5107(18) 0.041(4) Uani 1 1 d . .
C2 C 0.6766(9) 0.6721(12) 0.6529(18) 0.030(4) Uani 1 1 d U .
C3 C 0.7558(8) 0.6557(11) 0.7663(16) 0.028(3) Uani 1 1 d U .
H3 H 0.7699 0.6846 0.8661 0.033 Uiso 1 1 calc R .
C4 C 0.8135(8) 0.5969(12) 0.7319(16) 0.028(3) Uani 1 1 d U .
C5 C 0.7915(9) 0.5560(13) 0.5865(18) 0.037(4) Uani 1 1 d U .
H5 H 0.8296 0.5155 0.5627 0.044 Uiso 1 1 calc R .
C6 C 0.7153(9) 0.5723(15) 0.4740(19) 0.046(5) Uani 1 1 d . .
H6 H 0.7030 0.5490 0.3722 0.056 Uiso 1 1 calc R .
C7 C 0.6164(8) 0.7350(14) 0.6964(19) 0.032(4) Uani 1 1 d . .
C8 C 0.8952(9) 0.5761(13) 0.8536(18) 0.030(3) Uani 1 1 d U .
C9 C 0.5736(8) 0.6362(15) 0.3787(17) 0.033(4) Uani 1 1 d . .
C10 C 0.5350(9) 0.7349(14) 0.3135(18) 0.039(4) Uani 1 1 d . .

loop_
_atom_site_aniso_label
_atom_site_aniso_U_11
_atom_site_aniso_U_22
_atom_site_aniso_U_33
_atom_site_aniso_U_23
_atom_site_aniso_U_13
_atom_site_aniso_U_12
C11 0.025(8) 0.044(10) 0.044(10) 0.018(9) -0.004(7) 0.016(7)
N1 0.025(8) 0.044(10) 0.044(10) 0.018(9) -0.004(7) 0.016(7)
Tb1 0.0169(5) 0.0385(7) 0.0291(6) 0.000 0.0071(5) 0.000
O1 0.029(7) 0.073(9) 0.065(9) -0.020(8) 0.021(7) -0.006(6)
O2 0.053(9) 0.138(16) 0.151(17) -0.103(14) 0.034(10) 0.020(10)
O3 0.038(6) 0.048(8) 0.037(6) 0.002(6) 0.009(5) 0.010(6)
O4 0.035(6) 0.077(9) 0.029(7) -0.017(7) -0.003(5) 0.017(6)
C1 0.041(9) 0.045(11) 0.037(10) 0.000(10) 0.014(8) 0.012(9)
C2 0.028(6) 0.028(7) 0.035(7) -0.003(6) 0.013(5) 0.012(5)
C3 0.029(6) 0.036(8) 0.020(6) 0.001(5) 0.012(5) 0.006(5)
C4 0.023(5) 0.035(8) 0.025(6) -0.003(6) 0.009(5) 0.003(5)
C5 0.035(7) 0.043(8) 0.026(6) -0.008(6) 0.005(5) 0.017(6)
C6 0.025(9) 0.079(14) 0.027(10) -0.015(10) 0.003(8) 0.012(9)
C7 0.009(7) 0.051(12) 0.038(10) 0.002(9) 0.013(7) 0.012(7)
C8 0.027(6) 0.035(8) 0.029(6) -0.004(6) 0.011(5) 0.013(5)
C9 0.019(7) 0.054(11) 0.027(8) -0.014(10) 0.010(7) -0.011(9)
C10 0.037(9) 0.053(11) 0.030(10) 0.015(9) 0.018(8) 0.016(8)

loop_
_atom_type_symbol
_atom_type_description
_atom_type_scat_dispersion_real
_atom_type_scat_dispersion_imag
_atom_type_scat_source
C C 0.0033 0.0016 'International Tables Vol C Tables 4.2.6.8 and 6.1.1.4'
H H 0.0000 0.0000 'International Tables Vol C Tables 4.2.6.8 and 6.1.1.4'
N N 0.0061 0.0033 'International Tables Vol C Tables 4.2.6.8 and 6.1.1.4'
O O 0.0106 0.0060 'International Tables Vol C Tables 4.2.6.8 and 6.1.1.4'
Tb Tb -0.1723 4.1537 'International Tables Vol C Tables 4.2.6.8 and 6.1.1.4'

loop_
_geom_angle_atom_site_label_1
_geom_angle_atom_site_label_2
_geom_angle_atom_site_label_3
_geom_angle
_geom_angle_site_symmetry_1
_geom_angle_site_symmetry_3
C9 C11 C11 120.1(9) . 2_655
C9 C11 H11 119.9 . .
C11 C11 H11 119.9 2_655 .
O4 Tb1 O4 75.2(6) 4_656 3_455
O4 Tb1 O3 94.3(4) 4_656 7_667
O4 Tb1 O3 80.0(4) 3_455 7_667
O4 Tb1 O3 80.0(4) 4_656 8_465
O4 Tb1 O3 94.3(4) 3_455 8_465
O3 Tb1 O3 172.9(6) 7_667 8_465
O4 Tb1 O2 137.5(5) 4_656 2_656
O4 Tb1 O2 76.6(6) 3_455 2_656
O3 Tb1 O2 111.5(5) 7_667 2_656
O3 Tb1 O2 70.9(5) 8_465 2_656
O4 Tb1 O2 76.6(6) 4_656 .
O4 Tb1 O2 137.5(5) 3_455 .
O3 Tb1 O2 70.9(5) 7_667 .
O3 Tb1 O2 111.5(5) 8_465 .
O2 Tb1 O2 142.8(9) 2_656 .
O4 Tb1 O1 104.6(4) 4_656 .
O4 Tb1 O1 170.2(4) 3_455 .
O3 Tb1 O1 109.6(4) 7_667 .
O3 Tb1 O1 76.2(4) 8_465 .
O2 Tb1 O1 98.0(6) 2_656 .
O2 Tb1 O1 50.3(4) . .
O4 Tb1 O1 170.2(4) 4_656 2_656
O4 Tb1 O1 104.6(4) 3_455 2_656
O3 Tb1 O1 76.2(4) 7_667 2_656
O3 Tb1 O1 109.6(4) 8_465 2_656
O2 Tb1 O1 50.3(4) 2_656 2_656
O2 Tb1 O1 98.0(6) . 2_656
O1 Tb1 O1 77.3(6) . 2_656
O4 Tb1 C7 160.2(5) 4_656 2_656
O4 Tb1 C7 88.0(5) 3_455 2_656
O3 Tb1 C7 93.0(4) 7_667 2_656
O3 Tb1 C7 91.1(4) 8_465 2_656
O2 Tb1 C7 24.3(4) 2_656 2_656
O2 Tb1 C7 123.1(6) . 2_656
O1 Tb1 C7 90.2(4) . 2_656
O1 Tb1 C7 26.3(4) 2_656 2_656
O4 Tb1 C7 88.0(5) 4_656 .
O4 Tb1 C7 160.2(5) 3_455 .
O3 Tb1 C7 91.1(4) 7_667 .
O3 Tb1 C7 93.0(4) 8_465 .
O2 Tb1 C7 123.1(6) 2_656 .
O2 Tb1 C7 24.3(4) . .
O1 Tb1 C7 26.3(4) . .
O1 Tb1 C7 90.2(4) 2_656 .
C7 Tb1 C7 110.2(7) 2_656 .
C7 O1 Tb1 92.9(10) . .
C7 O2 Tb1 95.4(11) . .
C8 O3 Tb1 151.3(10) . 7_667
C8 O4 Tb1 161.9(11) . 3_545
C6 C1 C2 120.9(15) . .
C6 C1 C9 116.0(14) . .
C2 C1 C9 122.5(13) . .
C1 C2 C3 117.8(12) . .
C1 C2 C7 123.4(14) . .
C3 C2 C7 118.6(13) . .
C4 C3 C2 120.7(13) . .
C4 C3 H3 119.7 . .
C2 C3 H3 119.7 . .
C5 C4 C3 118.5(14) . .
C5 C4 C8 121.2(12) . .
C3 C4 C8 120.2(13) . .
C4 C5 C6 121.8(13) . .
C4 C5 H5 119.1 . .
C6 C5 H5 119.1 . .
C5 C6 C1 119.7(15) . .
C5 C6 H6 120.1 . .
C1 C6 H6 120.1 . .
O2 C7 O1 120.2(14) . .
O2 C7 C2 120.8(14) . .
O1 C7 C2 118.9(15) . .
O2 C7 Tb1 60.3(8) . .
O1 C7 Tb1 60.8(8) . .
C2 C7 Tb1 173.8(11) . .
O3 C8 O4 123.4(14) . .
O3 C8 C4 119.6(12) . .
O4 C8 C4 116.9(13) . .
C11 C9 C10 119.0(14) . .
C11 C9 C1 114.0(16) . .
C10 C9 C1 126.9(16) . .
C10 C10 C9 120.7(9) 2_655 .

loop_
_geom_bond_atom_site_label_1
_geom_bond_atom_site_label_2
_geom_bond_distance
_geom_bond_site_symmetry_2
C11 C9 1.32(2) .
C11 C11 1.43(3) 2_655
C11 H11 0.9300 .
Tb1 O4 2.282(11) 4_656
Tb1 O4 2.282(11) 3_455
Tb1 O3 2.350(12) 7_667
Tb1 O3 2.350(12) 8_465
Tb1 O2 2.455(13) 2_656
Tb1 O2 2.455(13) .
Tb1 O1 2.458(12) .
Tb1 O1 2.458(12) 2_656
Tb1 C7 2.813(14) 2_656
Tb1 C7 2.813(14) .
O1 C7 1.249(17) .
O2 C7 1.161(19) .
O3 C8 1.232(17) .
O3 Tb1 2.350(12) 7_667
O4 C8 1.246(15) .
O4 Tb1 2.282(11) 3_545
C1 C6 1.359(19) .
C1 C2 1.37(2) .
C1 C9 1.51(2) .
C2 C3 1.40(2) .
C2 C7 1.492(17) .
C3 C4 1.384(17) .
C3 H3 0.9300 .
C4 C5 1.35(2) .
C4 C8 1.46(2) .
C5 C6 1.36(2) .
C5 H5 0.9300 .
C6 H6 0.9300 .
C9 C10 1.39(2) .
C10 C10 1.33(3) 2_655

loop_
_geom_torsion_atom_site_label_1
_geom_torsion_atom_site_label_2
_geom_torsion_atom_site_label_3
_geom_torsion_atom_site_label_4
_geom_torsion
_geom_torsion_site_symmetry_1
_geom_torsion_site_symmetry_4
O4 Tb1 O1 C7 52.6(10) 4_656 .
O4 Tb1 O1 C7 140(2) 3_455 .
O3 Tb1 O1 C7 -47.5(10) 7_667 .
O3 Tb1 O1 C7 128.2(10) 8_465 .
O2 Tb1 O1 C7 -163.7(10) 2_656 .
O2 Tb1 O1 C7 -5.7(10) . .
O1 Tb1 O1 C7 -117.6(11) 2_656 .
C7 Tb1 O1 C7 -140.7(9) 2_656 .
O4 Tb1 O2 C7 -116.1(15) 4_656 .
O4 Tb1 O2 C7 -165.8(11) 3_455 .
O3 Tb1 O2 C7 144.5(15) 7_667 .
O3 Tb1 O2 C7 -42.6(16) 8_465 .
O2 Tb1 O2 C7 43.8(13) 2_656 .
O1 Tb1 O2 C7 6.1(11) . .
O1 Tb1 O2 C7 72.2(15) 2_656 .
C7 Tb1 O2 C7 63.7(18) 2_656 .
C6 C1 C2 C3 -9(2) . .
C9 C1 C2 C3 -179.1(15) . .
C6 C1 C2 C7 176.0(16) . .
C9 C1 C2 C7 6(3) . .
C1 C2 C3 C4 4(2) . .
C7 C2 C3 C4 179.3(13) . .
C2 C3 C4 C5 0(2) . .
C2 C3 C4 C8 -177.3(14) . .
C3 C4 C5 C6 1(3) . .
C8 C4 C5 C6 178.2(16) . .
C4 C5 C6 C1 -6(3) . .
C2 C1 C6 C5 10(3) . .
C9 C1 C6 C5 -179.2(16) . .
Tb1 O2 C7 O1 -11(2) . .
Tb1 O2 C7 C2 173.0(13) . .
Tb1 O1 C7 O2 11(2) . .
Tb1 O1 C7 C2 -172.9(12) . .
C1 C2 C7 O2 -155(2) . .
C3 C2 C7 O2 30(3) . .
C1 C2 C7 O1 29(2) . .
C3 C2 C7 O1 -146.6(15) . .
C1 C2 C7 Tb1 -56(11) . .
C3 C2 C7 Tb1 128(10) . .
O4 Tb1 C7 O2 61.0(15) 4_656 .
O4 Tb1 C7 O2 29(2) 3_455 .
O3 Tb1 C7 O2 -33.3(15) 7_667 .
O3 Tb1 C7 O2 140.9(15) 8_465 .
O2 Tb1 C7 O2 -150.0(12) 2_656 .
O1 Tb1 C7 O2 -169(2) . .
O1 Tb1 C7 O2 -109.4(15) 2_656 .
C7 Tb1 C7 O2 -126.8(15) 2_656 .
O4 Tb1 C7 O1 -129.7(10) 4_656 .
O4 Tb1 C7 O1 -161.3(11) 3_455 .
O3 Tb1 C7 O1 136.0(10) 7_667 .
O3 Tb1 C7 O1 -49.8(10) 8_465 .
O2 Tb1 C7 O1 19.3(12) 2_656 .
O2 Tb1 C7 O1 169(2) . .
O1 Tb1 C7 O1 59.9(11) 2_656 .
C7 Tb1 C7 O1 42.4(8) 2_656 .
O4 Tb1 C7 C2 -41(11) 4_656 .
O4 Tb1 C7 C2 -73(11) 3_455 .
O3 Tb1 C7 C2 -135(11) 7_667 .
O3 Tb1 C7 C2 39(11) 8_465 .
O2 Tb1 C7 C2 108(11) 2_656 .
O2 Tb1 C7 C2 -102(11) . .
O1 Tb1 C7 C2 89(11) . .
O1 Tb1 C7 C2 149(11) 2_656 .
C7 Tb1 C7 C2 131(11) 2_656 .
Tb1 O3 C8 O4 -21(3) 7_667 .
Tb1 O3 C8 C4 162.3(14) 7_667 .
Tb1 O4 C8 O3 113(3) 3_545 .
Tb1 O4 C8 C4 -70(4) 3_545 .
C5 C4 C8 O3 175.6(15) . .
C3 C4 C8 O3 -7(2) . .
C5 C4 C8 O4 -1(2) . .
C3 C4 C8 O4 175.9(14) . .
C11 C11 C9 C10 4(2) 2_655 .
C11 C11 C9 C1 -173.6(16) 2_655 .
C6 C1 C9 C11 62(2) . .
C2 C1 C9 C11 -127.5(17) . .
C6 C1 C9 C10 -115.2(18) . .
C2 C1 C9 C10 56(2) . .
C11 C9 C10 C10 -4(2) . 2_655
C1 C9 C10 C10 173.0(16) . 2_655
